data_4333594
loop_
_publ_author_name
'Avelino Mart\'in'
'Noelia Mart\'inez-Espada'
'Miguel Mena'
'Adri\'an P\'erez-Redondo'
'Carlos Y\'elamos'

_publ_section_title
;
 Copper(I) and Silver(I) Complexes Supported by the Tridentate
 [{Ti(\h5-C5Me5)(\m-NH)}3(\m3-N)] Metalloligand
;
_journal_name_full 'Inorganic Chemistry'
_journal_page_first 918
_journal_page_last 930
_journal_paper_doi 10.1021/ic302113k
_journal_volume 52
_journal_year 2013
_chemical_compound_source 'synthesis as described'
_chemical_formula_moiety 'C35 H57 Cu N5 Ti3, C F3 O3 S, C6 H5 F'
_chemical_formula_sum 'C42 H62 Cu F4 N5 O3 S Ti3'
_chemical_formula_weight 1000.27
_chemical_name_systematic
;
 ?
;
_space_group_crystal_system monoclinic
_space_group_IT_number 14
_space_group_name_Hall '-P 2ybc'
_space_group_name_H-M_alt 'P 1 21/c 1'
_symmetry_space_group_name_Hall '-P 2ybc'
_symmetry_space_group_name_H-M 'P 1 21/c 1'
_atom_sites_solution_hydrogens geom
_atom_sites_solution_primary direct
_atom_sites_solution_secondary difmap
_audit_conform_dict_location ftp://ftp.iucr.org/pub/cif_core.dic
_audit_conform_dict_name cif_core.dic
_audit_conform_dict_version 2.3
_audit_creation_date 2012-04-06T14:08:56-00:00
_audit_creation_method 'WinGX routine CIF_UPDATE'
_cell_angle_alpha 90
_cell_angle_beta 94.770(10)
_cell_angle_gamma 90
_cell_formula_units_Z 4
_cell_length_a 11.2364(7)
_cell_length_b 17.283(4)
_cell_length_c 25.424(6)
_cell_measurement_reflns_used 121
_cell_measurement_temperature 100(2)
_cell_measurement_theta_max 27
_cell_measurement_theta_min 3
_cell_measurement_wavelength 0.71073
_cell_volume 4920.2(17)
_computing_cell_refinement 'Dirax/lsq (Duisenberg & Schreurs, 1989-2000)'
_computing_data_collection 'Collect (Bruker AXS BV, 1997-2004)'
_computing_data_reduction 'EvalCCD (Duisenberg & Schreurs 1990-2000)'
_computing_molecular_graphics 'Ortep-3 for Windows (Farrugia, 1997)'
_computing_publication_material 'WinGX publication routines (Farrugia, 1999)'
_computing_structure_refinement 'SHELXL-97 (Sheldrick, 1997)'
_computing_structure_solution 'SHELXS-86 (Sheldrick, 1986)'
_diffrn_ambient_temperature 100(2)
_diffrn_detector 'CCD plate'
_diffrn_detector_area_resol_mean 9
_diffrn_measured_fraction_theta_full 0.997
_diffrn_measured_fraction_theta_max 0.997
_diffrn_measurement_device '95mm CCD camera on \k-goniostat'
_diffrn_measurement_device_type KappaCCD
_diffrn_measurement_method 'CCD rotation images, thick slices'
_diffrn_orient_matrix_type X=UH
_diffrn_orient_matrix_UB_11 0.01
_diffrn_orient_matrix_UB_12 0
_diffrn_orient_matrix_UB_13 0
_diffrn_orient_matrix_UB_21 0
_diffrn_orient_matrix_UB_22 0.01
_diffrn_orient_matrix_UB_23 0
_diffrn_orient_matrix_UB_31 0
_diffrn_orient_matrix_UB_32 0
_diffrn_orient_matrix_UB_33 0.01
_diffrn_radiation_monochromator graphite
_diffrn_radiation_probe x-ray
_diffrn_radiation_type MoK\a
_diffrn_radiation_wavelength 0.71073
_diffrn_reflns_av_R_equivalents 0.052
_diffrn_reflns_av_unetI/netI 0.0783
_diffrn_reflns_limit_h_max 14
_diffrn_reflns_limit_h_min -14
_diffrn_reflns_limit_k_max 22
_diffrn_reflns_limit_k_min -22
_diffrn_reflns_limit_l_max 32
_diffrn_reflns_limit_l_min 0
_diffrn_reflns_number 93139
_diffrn_reflns_reduction_process
;
 Scaled and merged with SORTAV
 R.H. Blessing, (1987) Cryst. Rev. 1, 3-58
 R.H. Blessing, (1989) J. Appl. Cryst. 22, 396-397
;
_diffrn_reflns_theta_full 27.51
_diffrn_reflns_theta_max 27.51
_diffrn_reflns_theta_min 3.04
_diffrn_source 'Enraf Nonius FR590'
_exptl_absorpt_coefficient_mu 0.993
_exptl_absorpt_correction_T_max 1.07
_exptl_absorpt_correction_T_min 0.698
_exptl_absorpt_correction_type multi-scan
_exptl_absorpt_process_details
;
 R.H. Blessing, Acta Cryst. (1995), A51, 33-38
;
_exptl_crystal_colour yellow
_exptl_crystal_density_diffrn 1.35
_exptl_crystal_description prism
_exptl_crystal_F_000 2080
_exptl_crystal_size_max 0.24
_exptl_crystal_size_mid 0.18
_exptl_crystal_size_min 0.18
_platon_squeeze_details
;
This complex crystallized with one molecule of fluorobenzene. The disordered
molecule of solvent was found in the difference Fourier map, but it
was not possible to get a chemical sensible model for it, so Squeeze 
procedure was used to remove its contribution to the structure factors.
;
_refine_diff_density_max 1.045
_refine_diff_density_min -0.693
_refine_diff_density_rms 0.115
_refine_ls_extinction_method none
_refine_ls_goodness_of_fit_ref 1.097
_refine_ls_hydrogen_treatment constr
_refine_ls_matrix_type full
_refine_ls_number_parameters 594
_refine_ls_number_reflns 11283
_refine_ls_number_restraints 63
_refine_ls_restrained_S_all 1.113
_refine_ls_R_factor_all 0.0941
_refine_ls_R_factor_gt 0.0611
_refine_ls_shift/su_max 0.008
_refine_ls_shift/su_mean 0.001
_refine_ls_structure_factor_coef Fsqd
_refine_ls_weighting_details 'calc w=1/[\s^2^(Fo^2^)+(0.0985P)^2^+0.0376P] where P=(Fo^2^+2Fc^2^)/3'
_refine_ls_weighting_scheme calc
_refine_ls_wR_factor_gt 0.1636
_refine_ls_wR_factor_ref 0.1776
_reflns_number_gt 7727
_reflns_number_total 11283
_reflns_threshold_expression >2sigma(I)
_cod_data_source_file ic302113k_si_001_3.cif
_cod_data_source_block 10
_cod_original_cell_volume 4920.1(16)
_cod_database_code 4333594

loop_
_space_group_symop_operation_xyz
'x, y, z'
'-x, y+1/2, -z+1/2'
'-x, -y, -z'
'x, -y-1/2, z-1/2'

loop_
_atom_site_label
_atom_site_type_symbol
_atom_site_fract_x
_atom_site_fract_y
_atom_site_fract_z
_atom_site_U_iso_or_equiv
_atom_site_adp_type
_atom_site_occupancy
_atom_site_symmetry_multiplicity
_atom_site_calc_flag
_atom_site_refinement_flags
_atom_site_disorder_assembly
_atom_site_disorder_group
C1 C 0.2870(3) 0.7598(2) 0.24199(16) 0.0284(9) Uani 1 1 d . A .
C2 C 0.3715(8) 0.7836(5) 0.3391(3) 0.028(2) Uani 0.531(9) 1 d P A 1
C3 C 0.5067(8) 0.7698(7) 0.3406(4) 0.063(4) Uani 0.531(9) 1 d P A 1
H3A H 0.5219 0.7159 0.3313 0.094 Uiso 0.531(9) 1 calc PR A 1
H3B H 0.5435 0.7805 0.3761 0.094 Uiso 0.531(9) 1 calc PR A 1
H3C H 0.5412 0.8043 0.3152 0.094 Uiso 0.531(9) 1 calc PR A 1
C4 C 0.3349(12) 0.8668(7) 0.3485(4) 0.047(3) Uani 0.531(9) 1 d P A 1
H4A H 0.3678 0.9005 0.3223 0.07 Uiso 0.531(9) 1 calc PR A 1
H4B H 0.3657 0.8828 0.384 0.07 Uiso 0.531(9) 1 calc PR A 1
H4C H 0.2476 0.8706 0.3452 0.07 Uiso 0.531(9) 1 calc PR A 1
C5 C 0.3099(14) 0.7327(9) 0.3773(5) 0.043(3) Uani 0.531(9) 1 d P A 1
H5A H 0.2232 0.738 0.3706 0.064 Uiso 0.531(9) 1 calc PR A 1
H5B H 0.3343 0.7486 0.4136 0.064 Uiso 0.531(9) 1 calc PR A 1
H5C H 0.3326 0.6786 0.3723 0.064 Uiso 0.531(9) 1 calc PR A 1
C2' C 0.3036(11) 0.8212(7) 0.3393(4) 0.037(3) Uani 0.469(9) 1 d P A 2
C3' C 0.2091(10) 0.8870(7) 0.3392(4) 0.051(3) Uani 0.469(9) 1 d P A 2
H3'A H 0.2166 0.9137 0.3733 0.076 Uiso 0.469(9) 1 calc PR A 2
H3'B H 0.1288 0.8648 0.3332 0.076 Uiso 0.469(9) 1 calc PR A 2
H3'C H 0.2222 0.9239 0.311 0.076 Uiso 0.469(9) 1 calc PR A 2
C4' C 0.4248(14) 0.8557(7) 0.3469(4) 0.053(4) Uani 0.469(9) 1 d P A 2
H4'A H 0.4374 0.8899 0.3171 0.079 Uiso 0.469(9) 1 calc PR A 2
H4'B H 0.4847 0.8144 0.3487 0.079 Uiso 0.469(9) 1 calc PR A 2
H4'C H 0.4321 0.8856 0.3797 0.079 Uiso 0.469(9) 1 calc PR A 2
C5' C 0.2766(18) 0.7614(10) 0.3807(8) 0.049(4) Uani 0.469(9) 1 d P A 2
H5'A H 0.2923 0.7838 0.416 0.073 Uiso 0.469(9) 1 calc PR A 2
H5'B H 0.3276 0.7159 0.3774 0.073 Uiso 0.469(9) 1 calc PR A 2
H5'C H 0.1925 0.746 0.3753 0.073 Uiso 0.469(9) 1 calc PR A 2
C11 C 0.2705(3) 0.9690(2) 0.07521(16) 0.0259(8) Uani 1 1 d . . .
C12 C 0.1846(3) 0.9611(2) 0.11345(16) 0.0290(9) Uani 1 1 d . . .
C13 C 0.0791(4) 0.9309(2) 0.08687(18) 0.0356(10) Uani 1 1 d . . .
C14 C 0.0974(3) 0.9188(2) 0.03214(17) 0.0317(10) Uani 1 1 d . . .
C15 C 0.2182(3) 0.9427(2) 0.02533(15) 0.0274(9) Uani 1 1 d . . .
C16 C 0.3941(4) 1.0041(3) 0.08553(18) 0.0392(11) Uani 1 1 d . . .
H16A H 0.3893 1.0602 0.0806 0.059 Uiso 1 1 calc R . .
H16B H 0.4474 0.982 0.0608 0.059 Uiso 1 1 calc R . .
H16C H 0.4254 0.9925 0.1218 0.059 Uiso 1 1 calc R . .
C17 C 0.2049(5) 0.9800(3) 0.17181(18) 0.0504(13) Uani 1 1 d . . .
H17A H 0.2891 0.9716 0.1837 0.076 Uiso 1 1 calc R . .
H17B H 0.1548 0.9464 0.1918 0.076 Uiso 1 1 calc R . .
H17C H 0.1839 1.0342 0.1776 0.076 Uiso 1 1 calc R . .
C18 C -0.0392(4) 0.9170(3) 0.1103(2) 0.0603(16) Uani 1 1 d . . .
H18A H -0.0243 0.9034 0.1477 0.09 Uiso 1 1 calc R . .
H18B H -0.0818 0.8745 0.0914 0.09 Uiso 1 1 calc R . .
H18C H -0.0878 0.9641 0.107 0.09 Uiso 1 1 calc R . .
C19 C 0.0103(4) 0.8877(3) -0.0107(2) 0.0541(14) Uani 1 1 d . . .
H19A H -0.0579 0.8645 0.0051 0.081 Uiso 1 1 calc R . .
H19B H 0.0496 0.8483 -0.0309 0.081 Uiso 1 1 calc R . .
H19C H -0.0177 0.93 -0.0342 0.081 Uiso 1 1 calc R . .
C20 C 0.2774(4) 0.9421(3) -0.02630(17) 0.0435(11) Uani 1 1 d . . .
H20A H 0.2692 0.9932 -0.0429 0.065 Uiso 1 1 calc R . .
H20B H 0.2388 0.9032 -0.05 0.065 Uiso 1 1 calc R . .
H20C H 0.3622 0.9295 -0.0193 0.065 Uiso 1 1 calc R . .
C21 C 0.1340(5) 0.5617(4) 0.0282(3) 0.0091(12) Uiso 0.552(5) 1 d P A 1
C22 C 0.1322(6) 0.5377(4) 0.0815(3) 0.0194(15) Uiso 0.552(5) 1 d P A 1
C23 C 0.0410(9) 0.5779(6) 0.1044(3) 0.033(2) Uiso 0.552(5) 1 d P A 1
C24 C -0.0158(6) 0.6259(5) 0.0646(4) 0.0282(17) Uiso 0.552(5) 1 d P A 1
C25 C 0.0440(7) 0.6171(5) 0.0166(3) 0.0210(15) Uiso 0.552(5) 1 d P A 1
C26 C 0.2217(6) 0.5308(4) -0.0095(3) 0.034(2) Uani 0.552(5) 1 d P A 1
H26A H 0.179 0.4978 -0.0362 0.051 Uiso 0.552(5) 1 calc PR A 1
H26B H 0.2839 0.5005 0.0104 0.051 Uiso 0.552(5) 1 calc PR A 1
H26C H 0.2584 0.5742 -0.0269 0.051 Uiso 0.552(5) 1 calc PR A 1
C27 C 0.2126(11) 0.4747(5) 0.1093(4) 0.067(4) Uani 0.552(5) 1 d P A 1
H27A H 0.2101 0.4793 0.1476 0.1 Uiso 0.552(5) 1 calc PR A 1
H27B H 0.2949 0.4815 0.1001 0.1 Uiso 0.552(5) 1 calc PR A 1
H27C H 0.1837 0.4234 0.0978 0.1 Uiso 0.552(5) 1 calc PR A 1
C28 C -0.0025(11) 0.5719(8) 0.1592(5) 0.079(4) Uiso 0.552(5) 1 d P A 1
H28A H -0.0445 0.5226 0.1625 0.119 Uiso 0.552(5) 1 calc PR A 1
H28B H -0.0571 0.6148 0.1647 0.119 Uiso 0.552(5) 1 calc PR A 1
H28C H 0.0659 0.5743 0.1856 0.119 Uiso 0.552(5) 1 calc PR A 1
C29 C -0.1218(11) 0.6812(8) 0.0700(5) 0.087(4) Uiso 0.552(5) 1 d P A 1
H29A H -0.1836 0.6717 0.0412 0.13 Uiso 0.552(5) 1 calc PR A 1
H29B H -0.0943 0.7348 0.0685 0.13 Uiso 0.552(5) 1 calc PR A 1
H29C H -0.155 0.672 0.104 0.13 Uiso 0.552(5) 1 calc PR A 1
C30 C 0.0199(9) 0.6542(6) -0.0370(4) 0.057(3) Uiso 0.552(5) 1 d P A 1
H30A H 0.0864 0.6883 -0.0438 0.085 Uiso 0.552(5) 1 calc PR A 1
H30B H -0.0541 0.6844 -0.0378 0.085 Uiso 0.552(5) 1 calc PR A 1
H30C H 0.0115 0.6139 -0.0641 0.085 Uiso 0.552(5) 1 calc PR A 1
C21' C 0.1385(8) 0.5428(6) 0.0524(5) 0.026(2) Uiso 0.448(5) 1 d P A 2
C22' C 0.0811(10) 0.5541(6) 0.0999(4) 0.022(2) Uiso 0.448(5) 1 d P A 2
C23' C -0.0068(6) 0.6070(5) 0.0884(3) 0.0074(15) Uiso 0.448(5) 1 d P A 2
C24' C -0.0076(7) 0.6324(4) 0.0349(4) 0.0142(16) Uiso 0.448(5) 1 d P A 2
C25' C 0.0880(11) 0.5901(7) 0.0120(4) 0.032(2) Uiso 0.448(5) 1 d P A 2
C26' C 0.2417(11) 0.4844(8) 0.0483(5) 0.069(4) Uiso 0.448(5) 1 d P A 2
H26D H 0.2092 0.4348 0.035 0.103 Uiso 0.448(5) 1 calc PR A 2
H26E H 0.2838 0.4768 0.0832 0.103 Uiso 0.448(5) 1 calc PR A 2
H26F H 0.2976 0.5045 0.024 0.103 Uiso 0.448(5) 1 calc PR A 2
C27' C 0.0966(13) 0.5181(8) 0.1535(5) 0.081(6) Uani 0.448(5) 1 d P A 2
H27D H 0.0802 0.5567 0.1801 0.122 Uiso 0.448(5) 1 calc PR A 2
H27E H 0.1788 0.4994 0.1602 0.122 Uiso 0.448(5) 1 calc PR A 2
H27F H 0.0411 0.4747 0.1552 0.122 Uiso 0.448(5) 1 calc PR A 2
C28' C -0.0986(10) 0.6363(7) 0.1233(5) 0.052(3) Uiso 0.448(5) 1 d P A 2
H28D H -0.1671 0.601 0.1212 0.078 Uiso 0.448(5) 1 calc PR A 2
H28E H -0.1251 0.6879 0.1115 0.078 Uiso 0.448(5) 1 calc PR A 2
H28F H -0.0634 0.639 0.1598 0.078 Uiso 0.448(5) 1 calc PR A 2
C29' C -0.0952(11) 0.6877(8) 0.0021(5) 0.063(4) Uiso 0.448(5) 1 d P A 2
H29D H -0.0507 0.7181 -0.0223 0.095 Uiso 0.448(5) 1 calc PR A 2
H29E H -0.133 0.7227 0.026 0.095 Uiso 0.448(5) 1 calc PR A 2
H29F H -0.1567 0.6571 -0.018 0.095 Uiso 0.448(5) 1 calc PR A 2
C30' C 0.1277(12) 0.5894(9) -0.0428(5) 0.069(4) Uiso 0.448(5) 1 d P A 2
H30D H 0.1011 0.5414 -0.0606 0.104 Uiso 0.448(5) 1 calc PR A 2
H30E H 0.215 0.5926 -0.0411 0.104 Uiso 0.448(5) 1 calc PR A 2
H30F H 0.0929 0.6338 -0.0625 0.104 Uiso 0.448(5) 1 calc PR A 2
C31 C 0.5691(3) 0.6778(2) 0.04195(13) 0.0196(8) Uani 1 1 d . A .
C32 C 0.5787(3) 0.6372(2) 0.09080(14) 0.0199(8) Uani 1 1 d . A .
C33 C 0.6134(3) 0.6900(3) 0.13187(15) 0.0286(9) Uani 1 1 d . A .
C34 C 0.6250(3) 0.7637(3) 0.10838(18) 0.0349(11) Uani 1 1 d . A .
C35 C 0.5972(3) 0.7565(2) 0.05303(16) 0.0263(9) Uani 1 1 d . A .
C36 C 0.5363(4) 0.6442(3) -0.01259(16) 0.0407(11) Uani 1 1 d . . .
H36A H 0.6094 0.6327 -0.0297 0.061 Uiso 1 1 calc R . .
H36B H 0.4882 0.6818 -0.034 0.061 Uiso 1 1 calc R . .
H36C H 0.4903 0.5966 -0.0093 0.061 Uiso 1 1 calc R . .
C37 C 0.5642(4) 0.5511(2) 0.0971(2) 0.0406(11) Uani 1 1 d . . .
H37A H 0.6395 0.5251 0.0911 0.061 Uiso 1 1 calc R . .
H37B H 0.501 0.5324 0.0713 0.061 Uiso 1 1 calc R . .
H37C H 0.5428 0.5397 0.1328 0.061 Uiso 1 1 calc R . .
C38 C 0.6343(4) 0.6708(4) 0.18991(17) 0.0586(17) Uani 1 1 d . . .
H38A H 0.7184 0.6573 0.1983 0.088 Uiso 1 1 calc R . .
H38B H 0.5839 0.6269 0.1982 0.088 Uiso 1 1 calc R . .
H38C H 0.6141 0.7158 0.2109 0.088 Uiso 1 1 calc R . .
C39 C 0.6681(4) 0.8356(3) 0.1390(2) 0.0676(19) Uani 1 1 d . . .
H39A H 0.7547 0.8325 0.1474 0.101 Uiso 1 1 calc R . .
H39B H 0.6282 0.839 0.1718 0.101 Uiso 1 1 calc R . .
H39C H 0.6492 0.8818 0.1175 0.101 Uiso 1 1 calc R . .
C40 C 0.6047(4) 0.8214(3) 0.0129(2) 0.0525(14) Uani 1 1 d . . .
H40A H 0.5816 0.8704 0.0285 0.079 Uiso 1 1 calc R . .
H40B H 0.5505 0.8101 -0.0184 0.079 Uiso 1 1 calc R . .
H40C H 0.6867 0.8253 0.0027 0.079 Uiso 1 1 calc R . .
Cu1 Cu 0.26884(4) 0.74412(3) 0.169357(17) 0.01947(13) Uani 1 1 d . A .
N1 N 0.2789(2) 0.74400(16) 0.04284(11) 0.0176(6) Uani 1 1 d . A .
N2 N 0.3086(4) 0.7754(3) 0.28547(15) 0.0570(13) Uani 1 1 d . . .
N12 N 0.1201(2) 0.76326(16) 0.11503(12) 0.0193(6) Uani 1 1 d . A .
H12 H 0.0419 0.7729 0.1225 0.023 Uiso 1 1 calc R . .
N13 N 0.3763(2) 0.82182(16) 0.12682(11) 0.0171(6) Uani 1 1 d . A .
H13 H 0.4269 0.8606 0.1407 0.021 Uiso 1 1 calc R . .
N23 N 0.3242(2) 0.64954(17) 0.12567(11) 0.0176(6) Uani 1 1 d . A .
H23 H 0.3493 0.6014 0.1387 0.021 Uiso 1 1 calc R . .
Ti1 Ti 0.22819(5) 0.83409(4) 0.08113(2) 0.01688(16) Uani 1 1 d . A .
Ti2 Ti 0.18057(5) 0.67207(4) 0.07925(3) 0.01737(16) Uani 1 1 d . A .
Ti3 Ti 0.42043(5) 0.72699(4) 0.09129(2) 0.01477(16) Uani 1 1 d . . .
C6 C 0.6469(7) 0.0540(5) 0.2067(3) 0.046(3) Uani 0.525(5) 1 d PD B 1
F1 F 0.5548(8) 0.1068(5) 0.1993(4) 0.066(3) Uani 0.525(5) 1 d PD B 1
F2 F 0.7711(6) 0.0810(4) 0.2293(3) 0.050(2) Uiso 0.525(5) 1 d PD B 1
F3 F 0.6646(8) 0.0277(9) 0.1592(4) 0.047(2) Uani 0.525(5) 1 d PD B 1
O1 O 0.5713(7) 0.0206(5) 0.2941(3) 0.047(2) Uiso 0.525(5) 1 d PD B 1
O2 O 0.4922(7) -0.0550(5) 0.2166(5) 0.031(2) Uani 0.525(5) 1 d PD B 1
O3 O 0.7027(5) -0.0746(4) 0.2527(2) 0.0502(19) Uani 0.525(5) 1 d PD B 1
S1 S 0.5960(3) -0.0264(2) 0.24852(10) 0.0343(7) Uani 0.525(5) 1 d PD B 1
C6' C 0.7167(9) 0.0180(5) 0.2118(4) 0.043(3) Uani 0.475(5) 1 d PD B 2
F1' F 0.7886(5) -0.0401(3) 0.2257(2) 0.0493(18) Uani 0.475(5) 1 d PD B 2
F2' F 0.7364(8) 0.0936(5) 0.2270(3) 0.057(2) Uiso 0.475(5) 1 d PD B 2
F3' F 0.7123(10) 0.0221(10) 0.1571(5) 0.056(3) Uani 0.475(5) 1 d PD B 2
O1' O 0.6041(8) 0.0088(6) 0.2960(3) 0.054(3) Uiso 0.475(5) 1 d PD B 2
O2' O 0.5278(9) -0.0637(6) 0.2177(5) 0.038(3) Uani 0.475(5) 1 d PD B 2
O3' O 0.5113(11) 0.0807(6) 0.2154(6) 0.111(7) Uani 0.475(5) 1 d PD B 2
S1' S 0.5733(3) 0.0131(3) 0.23736(14) 0.0421(10) Uani 0.475(5) 1 d PD B 2

loop_
_atom_site_aniso_label
_atom_site_aniso_U_11
_atom_site_aniso_U_22
_atom_site_aniso_U_33
_atom_site_aniso_U_23
_atom_site_aniso_U_13
_atom_site_aniso_U_12
C1 0.029(2) 0.032(2) 0.025(2) 0.0019(18) 0.0064(16) -0.0069(17)
C2 0.040(5) 0.030(5) 0.015(4) -0.006(3) 0.005(3) -0.008(4)
C3 0.050(6) 0.101(10) 0.035(5) -0.005(6) -0.007(4) -0.019(6)
C4 0.070(9) 0.052(8) 0.019(4) 0.000(5) 0.012(5) -0.012(7)
C5 0.062(10) 0.058(10) 0.007(4) -0.002(5) 0.000(5) -0.022(7)
C2' 0.053(7) 0.028(7) 0.027(5) -0.014(5) -0.002(4) -0.010(6)
C3' 0.072(8) 0.051(7) 0.029(6) -0.017(5) 0.004(5) 0.017(6)
C4' 0.090(10) 0.041(7) 0.026(5) 0.000(5) -0.006(6) -0.033(7)
C5' 0.055(10) 0.050(12) 0.042(8) -0.003(7) 0.015(6) -0.001(7)
C11 0.032(2) 0.0108(19) 0.035(2) 0.0042(16) 0.0012(16) 0.0029(16)
C12 0.034(2) 0.012(2) 0.041(2) -0.0043(17) 0.0035(17) 0.0081(16)
C13 0.028(2) 0.020(2) 0.060(3) 0.006(2) 0.0125(19) 0.0143(17)
C14 0.028(2) 0.018(2) 0.048(3) 0.0016(19) -0.0069(18) 0.0069(16)
C15 0.033(2) 0.017(2) 0.032(2) 0.0074(17) 0.0009(16) 0.0044(16)
C16 0.039(2) 0.022(2) 0.055(3) 0.007(2) -0.005(2) -0.0105(19)
C17 0.080(4) 0.029(3) 0.044(3) -0.008(2) 0.013(2) 0.020(2)
C18 0.045(3) 0.032(3) 0.109(5) 0.010(3) 0.038(3) 0.021(2)
C19 0.040(3) 0.041(3) 0.076(4) 0.011(3) -0.032(2) 0.004(2)
C20 0.063(3) 0.035(3) 0.033(2) 0.012(2) 0.006(2) 0.005(2)
C26 0.032(4) 0.023(4) 0.052(5) -0.028(4) 0.021(3) -0.014(3)
C27 0.111(9) 0.026(5) 0.054(6) 0.017(4) -0.046(6) -0.032(5)
C27' 0.082(10) 0.069(9) 0.082(10) 0.047(8) -0.053(8) -0.062(8)
C31 0.0154(16) 0.024(2) 0.0202(18) -0.0044(15) 0.0063(13) 0.0082(14)
C32 0.0094(15) 0.021(2) 0.030(2) 0.0016(16) 0.0055(13) 0.0026(14)
C33 0.0100(16) 0.051(3) 0.026(2) -0.0034(19) 0.0040(14) -0.0002(17)
C34 0.0125(18) 0.041(3) 0.053(3) -0.029(2) 0.0160(17) -0.0088(17)
C35 0.0168(18) 0.024(2) 0.041(2) 0.0079(18) 0.0180(16) 0.0053(15)
C36 0.033(2) 0.056(3) 0.032(2) -0.019(2) 0.0015(18) 0.015(2)
C37 0.025(2) 0.024(2) 0.074(3) 0.014(2) 0.015(2) 0.0074(17)
C38 0.026(2) 0.122(5) 0.026(2) -0.001(3) -0.0066(18) 0.003(3)
C39 0.030(3) 0.067(4) 0.110(5) -0.064(4) 0.029(3) -0.025(2)
C40 0.049(3) 0.040(3) 0.073(4) 0.026(3) 0.037(3) 0.016(2)
Cu1 0.0231(2) 0.0180(3) 0.0184(2) -0.00297(18) 0.00791(17) 0.00059(18)
N1 0.0179(14) 0.0173(16) 0.0180(15) -0.0021(12) 0.0034(11) -0.0010(12)
N2 0.073(3) 0.075(3) 0.023(2) -0.001(2) 0.0013(19) -0.050(2)
N12 0.0120(13) 0.0166(16) 0.0300(17) -0.0040(13) 0.0052(11) 0.0002(12)
N13 0.0154(14) 0.0111(15) 0.0254(16) -0.0044(12) 0.0052(11) -0.0021(11)
N23 0.0181(14) 0.0118(15) 0.0240(16) 0.0004(12) 0.0082(12) 0.0021(11)
Ti1 0.0152(3) 0.0124(3) 0.0233(3) -0.0005(3) 0.0027(2) 0.0009(2)
Ti2 0.0135(3) 0.0139(3) 0.0254(3) -0.0058(3) 0.0056(2) -0.0024(2)
Ti3 0.0119(3) 0.0134(3) 0.0196(3) -0.0027(3) 0.0052(2) 0.0003(2)
C6 0.051(6) 0.045(6) 0.042(6) -0.015(5) 0.010(5) -0.027(5)
F1 0.079(6) 0.035(4) 0.080(5) -0.007(4) -0.010(4) 0.011(4)
F3 0.059(6) 0.053(5) 0.031(4) -0.015(3) 0.024(4) -0.026(5)
O2 0.019(5) 0.032(4) 0.041(4) -0.006(3) -0.002(4) 0.002(4)
O3 0.047(4) 0.054(5) 0.048(4) -0.005(3) -0.008(3) 0.009(3)
S1 0.0448(15) 0.0290(16) 0.0279(12) -0.0057(11) -0.0044(10) -0.0058(12)
C6' 0.064(7) 0.018(5) 0.045(6) -0.008(4) 0.003(5) 0.003(5)
F1' 0.039(3) 0.036(3) 0.075(4) -0.008(3) 0.018(3) 0.005(3)
F3' 0.084(9) 0.051(5) 0.039(4) -0.007(3) 0.035(6) -0.019(7)
O2' 0.016(5) 0.048(6) 0.047(5) -0.027(4) -0.007(4) 0.018(4)
O3' 0.077(9) 0.069(10) 0.176(18) -0.058(10) -0.051(9) 0.052(8)
S1' 0.0339(14) 0.050(2) 0.0422(18) -0.0280(17) 0.0006(12) 0.0000(15)

loop_
_atom_type_symbol
_atom_type_description
_atom_type_scat_dispersion_real
_atom_type_scat_dispersion_imag
_atom_type_scat_source
C C 0.0033 0.0016 'International Tables Vol C Tables 4.2.6.8 and 6.1.1.4'
H H 0 0 'International Tables Vol C Tables 4.2.6.8 and 6.1.1.4'
Cu Cu 0.3201 1.2651 'International Tables Vol C Tables 4.2.6.8 and 6.1.1.4'
F F 0.0171 0.0103 'International Tables Vol C Tables 4.2.6.8 and 6.1.1.4'
N N 0.0061 0.0033 'International Tables Vol C Tables 4.2.6.8 and 6.1.1.4'
O O 0.0106 0.006 'International Tables Vol C Tables 4.2.6.8 and 6.1.1.4'
S S 0.1246 0.1234 'International Tables Vol C Tables 4.2.6.8 and 6.1.1.4'
Ti Ti 0.2776 0.4457 'International Tables Vol C Tables 4.2.6.8 and 6.1.1.4'

loop_
_exptl_crystal_face_index_h
_exptl_crystal_face_index_k
_exptl_crystal_face_index_l
_exptl_crystal_face_perp_dist
16 1 -10 0.227
-17 -1 15 0.317
1 0 13 0.089
1 0 -13 0.139
-1 0 7 0.161
1 5 0 0.082
-5 8 1 0.239
4 -17 -1 0.15
-1 -4 0 0.253
-13 -1 2 0.331

loop_
_geom_angle_atom_site_label_1
_geom_angle_atom_site_label_2
_geom_angle_atom_site_label_3
_geom_angle
N2 C1 Cu1 171.9(4)
N2 C2 C5 108.8(8)
N2 C2 C4 96.9(8)
C5 C2 C4 107.7(8)
N2 C2 C3 113.7(7)
C5 C2 C3 113.4(9)
C4 C2 C3 115.1(8)
C4' C2' C5' 114.6(12)
C4' C2' C3' 109.0(12)
C5' C2' C3' 108.8(10)
C4' C2' N2 102.3(9)
C5' C2' N2 106.3(10)
C3' C2' N2 115.9(8)
C15 C11 C12 108.8(3)
C15 C11 C16 125.7(4)
C12 C11 C16 125.4(4)
C15 C11 Ti1 71.1(2)
C12 C11 Ti1 73.4(2)
C16 C11 Ti1 124.3(3)
C13 C12 C11 107.2(4)
C13 C12 C17 126.7(4)
C11 C12 C17 126.0(4)
C13 C12 Ti1 71.7(2)
C11 C12 Ti1 71.8(2)
C17 C12 Ti1 120.8(3)
C12 C13 C14 109.6(3)
C12 C13 C18 126.6(5)
C14 C13 C18 123.8(4)
C12 C13 Ti1 73.9(2)
C14 C13 Ti1 71.4(2)
C18 C13 Ti1 123.8(3)
C13 C14 C15 106.6(3)
C13 C14 C19 128.1(4)
C15 C14 C19 125.3(4)
C13 C14 Ti1 73.2(2)
C15 C14 Ti1 71.9(2)
C19 C14 Ti1 120.1(3)
C11 C15 C14 107.9(3)
C11 C15 C20 126.3(4)
C14 C15 C20 125.8(4)
C11 C15 Ti1 73.9(2)
C14 C15 Ti1 72.4(2)
C20 C15 Ti1 120.9(3)
C25 C21 C22 109.5(5)
C25 C21 C26 126.6(8)
C22 C21 C26 123.9(7)
C25 C21 Ti2 71.7(4)
C22 C21 Ti2 74.3(4)
C26 C21 Ti2 120.4(4)
C23 C22 C21 108.6(6)
C23 C22 C27 125.3(9)
C21 C22 C27 126.0(8)
C23 C22 Ti2 72.8(4)
C21 C22 Ti2 70.8(3)
C27 C22 Ti2 124.8(5)
C22 C23 C24 107.1(7)
C22 C23 C28 130.4(10)
C24 C23 C28 122.3(11)
C22 C23 Ti2 73.0(4)
C24 C23 Ti2 71.1(4)
C28 C23 Ti2 124.2(7)
C23 C24 C25 109.0(7)
C23 C24 C29 127.1(10)
C25 C24 C29 123.9(10)
C23 C24 Ti2 74.0(4)
C25 C24 Ti2 71.0(4)
C29 C24 Ti2 119.9(7)
C21 C25 C24 105.7(6)
C21 C25 C30 123.5(8)
C24 C25 C30 130.8(9)
C21 C25 Ti2 73.2(4)
C24 C25 Ti2 72.8(4)
C30 C25 Ti2 120.3(5)
C25' C21' C22' 111.0(9)
C25' C21' C26' 126.4(12)
C22' C21' C26' 122.6(12)
C25' C21' Ti2 73.7(6)
C22' C21' Ti2 73.8(5)
C26' C21' Ti2 120.1(7)
C23' C22' C21' 106.2(8)
C23' C22' C27' 120.3(12)
C21' C22' C27' 133.4(13)
C23' C22' Ti2 74.1(5)
C21' C22' Ti2 71.3(5)
C27' C22' Ti2 122.1(6)
C22' C23' C24' 111.0(7)
C22' C23' C28' 128.4(10)
C24' C23' C28' 120.5(9)
C22' C23' Ti2 73.2(5)
C24' C23' Ti2 72.6(4)
C28' C23' Ti2 123.1(6)
C23' C24' C25' 106.1(7)
C23' C24' C29' 130.5(9)
C25' C24' C29' 123.1(10)
C23' C24' Ti2 72.9(4)
C25' C24' Ti2 71.5(5)
C29' C24' Ti2 124.4(7)
C21' C25' C24' 105.6(8)
C21' C25' C30' 123.1(13)
C24' C25' C30' 131.3(12)
C21' C25' Ti2 72.2(5)
C24' C25' Ti2 73.1(5)
C30' C25' Ti2 121.6(8)
C35 C31 C32 107.4(3)
C35 C31 C36 125.4(4)
C32 C31 C36 127.1(4)
C35 C31 Ti3 72.59(19)
C32 C31 Ti3 73.50(18)
C36 C31 Ti3 120.0(2)
C33 C32 C31 108.8(3)
C33 C32 C37 125.7(4)
C31 C32 C37 125.3(4)
C33 C32 Ti3 74.6(2)
C31 C32 Ti3 71.22(19)
C37 C32 Ti3 124.1(2)
C32 C33 C34 107.3(3)
C32 C33 C38 126.1(4)
C34 C33 C38 126.6(4)
C32 C33 Ti3 70.91(19)
C34 C33 Ti3 72.1(2)
C38 C33 Ti3 122.5(3)
C33 C34 C35 108.6(3)
C33 C34 C39 123.7(5)
C35 C34 C39 127.6(5)
C33 C34 Ti3 73.6(2)
C35 C34 Ti3 70.6(2)
C39 C34 Ti3 124.7(3)
C31 C35 C34 107.8(3)
C31 C35 C40 126.6(4)
C34 C35 C40 125.5(4)
C31 C35 Ti3 71.99(19)
C34 C35 Ti3 74.4(2)
C40 C35 Ti3 122.4(3)
C1 Cu1 N23 128.70(15)
C1 Cu1 N12 130.13(15)
N23 Cu1 N12 91.66(11)
C1 Cu1 N13 112.81(14)
N23 Cu1 N13 90.96(11)
N12 Cu1 N13 91.14(11)
C1 Cu1 Ti2 154.72(12)
N23 Cu1 Ti2 45.69(8)
N12 Cu1 Ti2 45.99(8)
N13 Cu1 Ti2 92.45(8)
C1 Cu1 Ti1 136.73(13)
N23 Cu1 Ti1 92.60(8)
N12 Cu1 Ti1 45.82(8)
N13 Cu1 Ti1 45.33(8)
Ti2 Cu1 Ti1 62.97(3)
C1 Cu1 Ti3 135.38(12)
N23 Cu1 Ti3 45.78(8)
N12 Cu1 Ti3 92.82(8)
N13 Cu1 Ti3 45.20(7)
Ti2 Cu1 Ti3 62.95(2)
Ti1 Cu1 Ti3 62.52(2)
Ti1 N1 Ti2 94.10(12)
Ti1 N1 Ti3 93.55(12)
Ti2 N1 Ti3 93.93(13)
C1 N2 C2 162.4(6)
C1 N2 C2' 158.7(7)
Ti2 N12 Ti1 92.66(12)
Ti2 N12 Cu1 83.79(11)
Ti1 N12 Cu1 84.28(11)
Ti3 N13 Ti1 93.01(12)
Ti3 N13 Cu1 83.33(11)
Ti1 N13 Cu1 83.20(10)
Ti2 N23 Ti3 93.03(13)
Ti2 N23 Cu1 84.18(11)
Ti3 N23 Cu1 84.45(11)
N1 Ti1 N13 86.58(12)
N1 Ti1 N12 86.48(12)
N13 Ti1 N12 101.36(12)
N1 Ti1 C15 109.77(13)
N13 Ti1 C15 116.09(13)
N12 Ti1 C15 139.41(13)
N1 Ti1 C14 115.36(14)
N13 Ti1 C14 147.38(13)
N12 Ti1 C14 103.70(14)
C15 Ti1 C14 35.73(14)
N1 Ti1 C13 146.06(15)
N13 Ti1 C13 127.36(14)
N12 Ti1 C13 86.99(13)
C15 Ti1 C13 58.47(14)
C14 Ti1 C13 35.36(15)
N1 Ti1 C11 132.96(13)
N13 Ti1 C11 88.80(13)
N12 Ti1 C11 140.10(13)
C15 Ti1 C11 35.05(14)
C14 Ti1 C11 58.59(14)
C13 Ti1 C11 57.48(14)
N1 Ti1 C12 167.41(13)
N13 Ti1 C12 94.76(13)
N12 Ti1 C12 105.46(13)
C15 Ti1 C12 58.47(14)
C14 Ti1 C12 58.57(14)
C13 Ti1 C12 34.36(14)
C11 Ti1 C12 34.77(13)
N1 Ti1 Cu1 85.39(9)
N13 Ti1 Cu1 51.47(8)
N12 Ti1 Cu1 49.90(9)
C15 Ti1 Cu1 160.93(10)
C14 Ti1 Cu1 147.22(11)
C13 Ti1 Cu1 114.80(11)
C11 Ti1 Cu1 125.89(10)
C12 Ti1 Cu1 105.25(10)
N1 Ti1 Ti3 43.28(9)
N13 Ti1 Ti3 43.43(8)
N12 Ti1 Ti3 92.69(9)
C15 Ti1 Ti3 124.98(10)
C14 Ti1 Ti3 152.80(11)
C13 Ti1 Ti3 170.47(12)
C11 Ti1 Ti3 119.22(10)
C12 Ti1 Ti3 137.53(10)
Cu1 Ti1 Ti3 58.75(2)
N1 Ti1 Ti2 42.97(8)
N13 Ti1 Ti2 93.02(9)
N12 Ti1 Ti2 43.62(8)
C15 Ti1 Ti2 140.81(10)
C14 Ti1 Ti2 119.56(10)
C13 Ti1 Ti2 124.01(11)
C11 Ti1 Ti2 175.31(10)
C12 Ti1 Ti2 149.07(10)
Cu1 Ti1 Ti2 58.25(2)
Ti3 Ti1 Ti2 60.11(2)
N1 Ti2 N23 86.65(12)
N1 Ti2 N12 86.55(12)
N23 Ti2 N12 100.33(12)
N1 Ti2 C25 107.69(19)
N23 Ti2 C25 142.8(2)
N12 Ti2 C25 114.3(2)
N1 Ti2 C21 111.48(19)
N23 Ti2 C21 107.9(2)
N12 Ti2 C21 146.98(17)
C25 Ti2 C21 35.1(2)
N1 Ti2 C24 134.8(3)
N23 Ti2 C24 138.2(3)
N12 Ti2 C24 89.4(2)
C25 Ti2 C24 36.2(3)
C21 Ti2 C24 58.1(2)
N1 Ti2 C21' 124.9(3)
N23 Ti2 C21' 96.9(3)
N12 Ti2 C21' 145.0(2)
C25 Ti2 C21' 46.6(3)
C21 Ti2 C21' 16.9(2)
C24 Ti2 C21' 58.1(3)
N1 Ti2 C23 167.2(2)
N23 Ti2 C23 103.3(3)
N12 Ti2 C23 99.4(3)
C25 Ti2 C23 59.5(3)
C21 Ti2 C23 58.0(3)
C24 Ti2 C23 34.9(3)
C21' Ti2 C23 46.7(3)
N1 Ti2 C22 140.5(2)
N23 Ti2 C22 88.26(18)
N12 Ti2 C22 132.8(2)
C25 Ti2 C22 58.6(2)
C21 Ti2 C22 34.9(2)
C24 Ti2 C22 57.4(3)
C21' Ti2 C22 18.2(3)
C23 Ti2 C22 34.2(3)
N1 Ti2 C25' 105.6(2)
N23 Ti2 C25' 126.9(3)
N12 Ti2 C25' 131.2(3)
C25 Ti2 C25' 16.9(3)
C21 Ti2 C25' 19.5(3)
C24 Ti2 C25' 48.5(3)
C21' Ti2 C25' 34.1(4)
C23 Ti2 C25' 62.0(3)
C22 Ti2 C25' 49.8(3)
N1 Ti2 C22' 159.7(3)
N23 Ti2 C22' 94.3(2)
N12 Ti2 C22' 113.2(3)
C25 Ti2 C22' 60.7(3)
C21 Ti2 C22' 49.0(3)
C24 Ti2 C22' 45.5(3)
C21' Ti2 C22' 34.8(3)
C23 Ti2 C22' 15.1(3)
C22 Ti2 C22' 19.7(2)
C25' Ti2 C22' 58.1(3)
N1 Ti2 C24' 118.0(2)
N23 Ti2 C24' 150.7(2)
N12 Ti2 C24' 96.9(2)
C25 Ti2 C24' 19.8(2)
C21 Ti2 C24' 50.4(2)
C24 Ti2 C24' 18.7(2)
C21' Ti2 C24' 56.8(3)
C23 Ti2 C24' 50.3(3)
C22 Ti2 C24' 62.8(2)
C25' Ti2 C24' 35.4(3)
C22' Ti2 C24' 57.0(3)
N1 Ti3 N13 86.59(12)
N1 Ti3 N23 86.20(12)
N13 Ti3 N23 101.23(12)
N1 Ti3 C31 107.34(12)
N13 Ti3 C31 140.82(13)
N23 Ti3 C31 115.78(13)
N1 Ti3 C35 112.34(13)
N13 Ti3 C35 105.42(13)
N23 Ti3 C35 148.11(13)
C31 Ti3 C35 35.41(13)
N1 Ti3 C32 132.09(12)
N13 Ti3 C32 140.68(13)
N23 Ti3 C32 89.85(12)
C31 Ti3 C32 35.28(12)
C35 Ti3 C32 58.35(12)
N1 Ti3 C34 142.76(15)
N13 Ti3 C34 88.34(13)
N23 Ti3 C34 130.91(15)
C31 Ti3 C34 58.21(13)
C35 Ti3 C34 34.96(15)
C32 Ti3 C34 57.43(13)
N1 Ti3 C33 165.39(12)
N13 Ti3 C33 106.20(13)
N23 Ti3 C33 97.89(13)
C31 Ti3 C33 58.25(12)
C35 Ti3 C33 58.06(13)
C32 Ti3 C33 34.52(13)
C34 Ti3 C33 34.37(15)
N1 Ti3 Cu1 85.29(8)
N13 Ti3 Cu1 51.48(8)
N23 Ti3 Cu1 49.77(8)
C31 Ti3 Cu1 161.18(9)
C35 Ti3 Cu1 151.52(11)
C32 Ti3 Cu1 126.12(9)
C34 Ti3 Cu1 119.13(10)
C33 Ti3 Cu1 108.09(9)
N1 Ti3 Ti1 43.16(8)
N13 Ti3 Ti1 43.56(9)
N23 Ti3 Ti1 92.39(8)
C31 Ti3 Ti1 139.68(9)
C35 Ti3 Ti1 119.05(10)
C32 Ti3 Ti1 174.49(9)
C34 Ti3 Ti1 123.82(11)
C33 Ti3 Ti1 149.63(11)
Cu1 Ti3 Ti1 58.73(2)
N1 Ti3 Ti2 42.99(8)
N13 Ti3 Ti2 93.14(8)
N23 Ti3 Ti2 43.30(9)
C31 Ti3 Ti2 122.28(9)
C35 Ti3 Ti2 148.88(11)
C32 Ti3 Ti2 119.12(9)
C34 Ti3 Ti2 174.21(13)
C33 Ti3 Ti2 140.08(11)
Cu1 Ti3 Ti2 58.26(2)
Ti1 Ti3 Ti2 60.13(2)
F3 C6 F1 105.8(9)
F3 C6 F2 104.2(7)
F1 C6 F2 119.8(8)
F3 C6 S1 110.0(8)
F1 C6 S1 107.9(6)
F2 C6 S1 109.0(6)
O2 S1 O3 117.7(5)
O2 S1 O1 115.9(6)
O3 S1 O1 118.0(4)
O2 S1 C6 101.8(5)
O3 S1 C6 100.2(4)
O1 S1 C6 97.2(4)
F1' C6' F2' 124.6(9)
F1' C6' F3' 106.1(9)
F2' C6' F3' 102.9(9)
F1' C6' S1' 114.6(6)
F2' C6' S1' 94.1(6)
F3' C6' S1' 114.0(7)
O3' S1' O1' 119.1(7)
O3' S1' O2' 116.6(7)
O1' S1' O2' 109.4(7)
O3' S1' C6' 103.9(7)
O1' S1' C6' 102.8(5)
O2' S1' C6' 102.3(5)

loop_
_geom_bond_atom_site_label_1
_geom_bond_atom_site_label_2
_geom_bond_distance
C1 N2 1.144(5)
C1 Cu1 1.861(4)
C2 N2 1.489(8)
C2 C5 1.521(18)
C2 C4 1.519(15)
C2 C3 1.535(13)
C2' C4' 1.484(17)
C2' C5' 1.52(2)
C2' C3' 1.556(16)
C2' N2 1.587(11)
C11 C15 1.427(6)
C11 C12 1.433(5)
C11 C16 1.518(5)
C11 Ti1 2.386(4)
C12 C13 1.415(6)
C12 C17 1.518(6)
C12 Ti1 2.408(4)
C13 C14 1.438(6)
C13 C18 1.521(6)
C13 Ti1 2.380(4)
C14 C15 1.444(6)
C14 C19 1.501(6)
C14 Ti1 2.356(4)
C15 C20 1.520(6)
C15 Ti1 2.350(4)
C21 C25 1.406(10)
C21 C22 1.419(9)
C21 C26 1.527(8)
C21 Ti2 2.342(6)
C22 C23 1.404(11)
C22 C27 1.547(11)
C22 Ti2 2.387(7)
C23 C24 1.420(12)
C23 C28 1.517(13)
C23 Ti2 2.385(8)
C24 C25 1.450(11)
C24 C29 1.542(14)
C24 Ti2 2.347(7)
C25 C30 1.508(11)
C25 Ti2 2.322(7)
C21' C25' 1.395(15)
C21' C22' 1.429(14)
C21' C26' 1.549(15)
C21' Ti2 2.371(9)
C22' C23' 1.361(12)
C22' C27' 1.493(14)
C22' Ti2 2.404(9)
C23' C24' 1.429(10)
C23' C28' 1.502(12)
C23' Ti2 2.415(7)
C24' C25' 1.460(13)
C24' C29' 1.562(15)
C24' Ti2 2.412(7)
C25' C30' 1.498(15)
C25' Ti2 2.390(10)
C31 C35 1.421(5)
C31 C32 1.422(5)
C31 C36 1.520(5)
C31 Ti3 2.332(3)
C32 C33 1.416(5)
C32 C37 1.507(5)
C32 Ti3 2.362(3)
C33 C34 1.418(6)
C33 C38 1.511(6)
C33 Ti3 2.409(4)
C34 C35 1.421(6)
C34 C39 1.525(6)
C34 Ti3 2.389(4)
C35 C40 1.522(6)
C35 Ti3 2.340(3)
Cu1 N23 2.099(3)
Cu1 N12 2.104(3)
Cu1 N13 2.156(3)
Cu1 Ti2 2.7211(9)
Cu1 Ti1 2.7362(9)
Cu1 Ti3 2.7368(8)
N1 Ti1 1.947(3)
N1 Ti2 1.948(3)
N1 Ti3 1.951(3)
N12 Ti2 1.969(3)
N12 Ti1 1.972(3)
N13 Ti3 1.955(3)
N13 Ti1 1.960(3)
N23 Ti2 1.957(3)
N23 Ti3 1.971(3)
Ti1 Ti3 2.8400(9)
Ti1 Ti2 2.8504(11)
C6 F3 1.319(11)
C6 F1 1.381(12)
C6 F2 1.536(10)
C6 S1 1.868(9)
O1 S1 1.461(7)
O2 S1 1.451(8)
O3 S1 1.457(6)
C6' F1' 1.319(10)
C6' F2' 1.375(10)
C6' F3' 1.389(13)
C6' S1' 1.789(10)
O1' S1' 1.504(8)
O2' S1' 1.492(9)
O3' S1' 1.449(10)

loop_
_platon_squeeze_void_nr
_platon_squeeze_void_average_x
_platon_squeeze_void_average_y
_platon_squeeze_void_average_z
_platon_squeeze_void_volume
_platon_squeeze_void_count_electrons
_platon_squeeze_void_content
1 0.095 0.226 0.185 215 31 ' '
2 0.095 0.274 0.685 215 30 ' '
3 -0.096 0.726 0.316 214 31 ' '
4 -0.096 0.774 0.816 214 30 ' '
